data_4086288
loop_
_publ_author_name
'Harrison, Daniel J.'
'Daniels, Alex L.'
'Korobkov, Ilia'
'Baker, R. Tom'

_publ_section_title
;
 Tetracarbonyl(trifluoromethyl)cobalt(I) [Co(CO)4(CF3)] as a Precursor to
 New Cobalt Trifluoromethyl and Difluorocarbene Complexes
;
_journal_issue 18
_journal_name_full Organometallics
_journal_page_first 4598
_journal_paper_doi 10.1021/acs.organomet.5b00674
_journal_volume 34
_journal_year 2015
_chemical_formula_sum 'C36 H33 Co F3 O P3'
_chemical_formula_weight 690.46
_space_group_crystal_system orthorhombic
_space_group_IT_number 19
_space_group_name_Hall 'P 2ac 2ab'
_space_group_name_H-M_alt 'P 21 21 21'
_symmetry_space_group_name_Hall 'P 2ac 2ab'
_symmetry_space_group_name_H-M 'P 21 21 21'
_atom_sites_solution_hydrogens geom
_audit_creation_method SHELXL-2014/7
_cell_angle_alpha 90
_cell_angle_beta 90
_cell_angle_gamma 90
_cell_formula_units_Z 4
_cell_length_a 7.9032(5)
_cell_length_b 19.0147(14)
_cell_length_c 21.3182(14)
_cell_measurement_reflns_used 5513
_cell_measurement_temperature 200(2)
_cell_measurement_theta_max 26.45
_cell_measurement_theta_min 2.35
_cell_volume 3203.6(4)
_computing_cell_refinement 'APEX II, Bruker (2009)'
_computing_data_collection 'APEX II, Bruker (2009)'
_computing_data_reduction 'XPREP, Bruker (2009)'
_computing_molecular_graphics 'SHELXTL, Bruker (2004)'
_computing_publication_material 'SHELXTL, Bruker (2004)'
_computing_structure_refinement 'SHELXL-2014/7 (Sheldrick, 2014)'
_computing_structure_solution 'SHELXS-03 (Sheldrick, 2003)'
_diffrn_ambient_temperature 200(2)
_diffrn_measured_fraction_theta_full 0.998
_diffrn_measured_fraction_theta_max 0.996
_diffrn_measurement_device_type 'Bruker APEX-II CCD'
_diffrn_measurement_method '\f and \w scans'
_diffrn_radiation_type MoK\a
_diffrn_radiation_wavelength 0.71073
_diffrn_reflns_av_R_equivalents 0.0595
_diffrn_reflns_av_unetI/netI 0.0660
_diffrn_reflns_laue_measured_fraction_full 0.998
_diffrn_reflns_laue_measured_fraction_max 0.996
_diffrn_reflns_limit_h_max 10
_diffrn_reflns_limit_h_min -10
_diffrn_reflns_limit_k_max 25
_diffrn_reflns_limit_k_min -25
_diffrn_reflns_limit_l_max 24
_diffrn_reflns_limit_l_min -28
_diffrn_reflns_number 26231
_diffrn_reflns_point_group_measured_fraction_full 0.995
_diffrn_reflns_point_group_measured_fraction_max 0.984
_diffrn_reflns_theta_full 25.242
_diffrn_reflns_theta_max 28.381
_diffrn_reflns_theta_min 2.142
_exptl_absorpt_coefficient_mu 0.732
_exptl_absorpt_correction_T_max 0.7457
_exptl_absorpt_correction_T_min 0.6475
_exptl_absorpt_correction_type multi-scan
_exptl_absorpt_process_details 'SADABS, Bruker (2003)'
_exptl_crystal_colour yellow
_exptl_crystal_density_diffrn 1.432
_exptl_crystal_density_meas ?
_exptl_crystal_description needle
_exptl_crystal_F_000 1424
_exptl_crystal_size_max 0.280
_exptl_crystal_size_mid 0.080
_exptl_crystal_size_min 0.060
_refine_diff_density_max 0.342
_refine_diff_density_min -0.281
_refine_diff_density_rms 0.060
_refine_ls_abs_structure_details
; 
 Flack x determined using 2179 quotients [(I+)-(I-)]/[(I+)+(I-)] 
 (Parsons, Flack and Wagner, Acta Cryst. B69 (2013) 249-259). 
;
_refine_ls_abs_structure_Flack 0.014(10)
_refine_ls_extinction_method none
_refine_ls_goodness_of_fit_ref 1.011
_refine_ls_hydrogen_treatment constr
_refine_ls_matrix_type full
_refine_ls_number_parameters 397
_refine_ls_number_reflns 7908
_refine_ls_number_restraints 0
_refine_ls_restrained_S_all 1.011
_refine_ls_R_factor_all 0.0626
_refine_ls_R_factor_gt 0.0405
_refine_ls_shift/su_max 0.000
_refine_ls_shift/su_mean 0.000
_refine_ls_structure_factor_coef Fsqd
_refine_ls_weighting_details 'w=1/[\s^2^(Fo^2^)+(0.0281P)^2^] where P=(Fo^2^+2Fc^2^)/3'
_refine_ls_weighting_scheme calc
_refine_ls_wR_factor_gt 0.0689
_refine_ls_wR_factor_ref 0.0757
_reflns_Friedel_coverage 0.759
_reflns_friedel_fraction_full 0.991
_reflns_friedel_fraction_max 0.968
_reflns_number_gt 6163
_reflns_number_total 7908
_reflns_threshold_expression 'I > 2\s(I)'
_cod_data_source_file om5b00674_si_004.cif
_cod_data_source_block tb175
_cod_depositor_comments
;
The following automatic conversions were performed:

'_exptl_crystal_density_meas' value 'n/a' was changed to '?' - the
value is perceived as not measured.

Automatic conversion script
Id: cif_fix_values 3271 2015-04-21 07:52:19Z andrius 
;
_cod_database_code 4086288
_shelx_shelxl_version_number 2014/7
_shelx_space_group_comment
; 
The symmetry employed for this shelxl refinement is uniquely defined 
by the following loop, which should always be used as a source of 
symmetry information in preference to the above space-group names. 
They are only intended as comments. 
;
_shelx_estimated_absorpt_t_min 0.821
_shelx_estimated_absorpt_t_max 0.957

loop_
_space_group_symop_operation_xyz
'x, y, z'
'-x+1/2, -y, z+1/2'
'-x, y+1/2, -z+1/2'
'x+1/2, -y+1/2, -z'

loop_
_atom_site_label
_atom_site_type_symbol
_atom_site_fract_x
_atom_site_fract_y
_atom_site_fract_z
_atom_site_U_iso_or_equiv
_atom_site_adp_type
_atom_site_occupancy
_atom_site_site_symmetry_order
_atom_site_calc_flag
_atom_site_refinement_flags_posn
_atom_site_refinement_flags_adp
Co1 Co 0.32388(7) 0.52641(2) 0.15044(2) 0.02167(12) Uani 1 1 d . .
P1 P 0.53079(13) 0.55239(5) 0.21351(4) 0.0243(2) Uani 1 1 d . .
P2 P 0.40683(12) 0.41609(4) 0.15740(4) 0.0231(2) Uani 1 1 d . .
P3 P 0.45610(13) 0.59386(5) 0.08277(4) 0.0243(2) Uani 1 1 d . .
F1 F 0.0040(3) 0.47373(12) 0.11393(10) 0.0413(6) Uani 1 1 d . .
F2 F 0.0758(3) 0.56418(11) 0.06117(10) 0.0411(6) Uani 1 1 d . .
F3 F 0.1859(4) 0.46418(12) 0.04051(10) 0.0444(6) Uani 1 1 d . .
O1 O 0.0687(4) 0.57397(14) 0.23721(13) 0.0376(7) Uani 1 1 d . .
C1 C 0.6642(5) 0.47527(18) 0.22693(16) 0.0278(8) Uani 1 1 d . .
H1A H 0.7528 0.4723 0.1942 0.033 Uiso 1 1 calc R U
H1B H 0.7203 0.4788 0.2683 0.033 Uiso 1 1 calc R U
C2 C 0.5523(5) 0.40993(18) 0.22473(16) 0.0285(8) Uani 1 1 d . .
H2A H 0.4866 0.4061 0.2641 0.034 Uiso 1 1 calc R U
H2B H 0.6236 0.3674 0.2206 0.034 Uiso 1 1 calc R U
C3 C 0.6727(6) 0.61716(18) 0.17865(16) 0.0300(8) Uani 1 1 d . .
H3A H 0.6311 0.6653 0.1872 0.036 Uiso 1 1 calc R U
H3B H 0.7876 0.6125 0.1966 0.036 Uiso 1 1 calc R U
C4 C 0.6773(6) 0.60368(19) 0.10809(16) 0.0309(9) Uani 1 1 d . .
H4A H 0.7421 0.5604 0.0988 0.037 Uiso 1 1 calc R U
H4B H 0.7314 0.6436 0.0860 0.037 Uiso 1 1 calc R U
C5 C 0.4814(5) 0.58627(19) 0.29101(16) 0.0285(8) Uani 1 1 d . .
C6 C 0.5058(6) 0.5469(2) 0.34479(18) 0.0433(10) Uani 1 1 d . .
H6A H 0.5561 0.5016 0.3422 0.052 Uiso 1 1 calc R U
C7 C 0.4569(7) 0.5735(3) 0.4025(2) 0.0583(14) Uani 1 1 d . .
H7A H 0.4745 0.5462 0.4392 0.070 Uiso 1 1 calc R U
C8 C 0.3841(7) 0.6381(3) 0.4072(2) 0.0592(15) Uani 1 1 d . .
H8A H 0.3537 0.6562 0.4472 0.071 Uiso 1 1 calc R U
C9 C 0.3545(6) 0.6770(2) 0.3544(2) 0.0516(12) Uani 1 1 d . .
H9A H 0.3003 0.7215 0.3575 0.062 Uiso 1 1 calc R U
C10 C 0.4043(6) 0.6512(2) 0.2962(2) 0.0411(11) Uani 1 1 d . .
H10A H 0.3850 0.6785 0.2596 0.049 Uiso 1 1 calc R U
C11 C 0.5264(5) 0.37297(17) 0.09453(16) 0.0250(8) Uani 1 1 d . .
C12 C 0.7005(5) 0.36893(18) 0.09594(18) 0.0301(9) Uani 1 1 d . .
H12A H 0.7592 0.3849 0.1321 0.036 Uiso 1 1 calc R U
C13 C 0.7913(6) 0.34225(19) 0.0462(2) 0.0394(11) Uani 1 1 d . .
H13A H 0.9113 0.3408 0.0479 0.047 Uiso 1 1 calc R U
C14 C 0.7073(6) 0.3177(2) -0.0062(2) 0.0423(11) Uani 1 1 d . .
H14A H 0.7691 0.2991 -0.0406 0.051 Uiso 1 1 calc R U
C15 C 0.5334(7) 0.32029(19) -0.00828(19) 0.0395(10) Uani 1 1 d . .
H15A H 0.4748 0.3029 -0.0440 0.047 Uiso 1 1 calc R U
C16 C 0.4439(6) 0.34816(18) 0.04143(18) 0.0332(9) Uani 1 1 d . .
H16A H 0.3239 0.3504 0.0393 0.040 Uiso 1 1 calc R U
C17 C 0.2504(5) 0.34923(18) 0.17970(16) 0.0273(8) Uani 1 1 d . .
C18 C 0.2698(6) 0.27820(19) 0.16588(18) 0.0361(10) Uani 1 1 d . .
H18A H 0.3626 0.2629 0.1410 0.043 Uiso 1 1 calc R U
C19 C 0.1538(7) 0.2298(2) 0.1884(2) 0.0466(12) Uani 1 1 d . .
H19A H 0.1668 0.1814 0.1785 0.056 Uiso 1 1 calc R U
C20 C 0.0198(6) 0.2513(2) 0.2249(2) 0.0464(12) Uani 1 1 d . .
H20A H -0.0588 0.2178 0.2405 0.056 Uiso 1 1 calc R U
C21 C 0.0003(6) 0.3210(2) 0.23846(19) 0.0430(11) Uani 1 1 d . .
H21A H -0.0923 0.3359 0.2636 0.052 Uiso 1 1 calc R U
C22 C 0.1140(5) 0.3700(2) 0.21592(18) 0.0335(9) Uani 1 1 d . .
H22A H 0.0985 0.4184 0.2254 0.040 Uiso 1 1 calc R U
C23 C 0.4686(5) 0.56989(17) 0.00025(16) 0.0275(8) Uani 1 1 d . .
C24 C 0.3703(6) 0.6026(2) -0.04484(18) 0.0386(10) Uani 1 1 d . .
H24A H 0.3015 0.6415 -0.0335 0.046 Uiso 1 1 calc R U
C25 C 0.3712(6) 0.5792(3) -0.10628(19) 0.0489(13) Uani 1 1 d . .
H25A H 0.3031 0.6021 -0.1368 0.059 Uiso 1 1 calc R U
C26 C 0.4695(7) 0.5234(3) -0.1231(2) 0.0534(13) Uani 1 1 d . .
H26A H 0.4694 0.5074 -0.1654 0.064 Uiso 1 1 calc R U
C27 C 0.5675(7) 0.4906(2) -0.0799(2) 0.0520(14) Uani 1 1 d . .
H27A H 0.6364 0.4521 -0.0921 0.062 Uiso 1 1 calc R U
C28 C 0.5681(6) 0.51297(19) -0.01766(19) 0.0401(11) Uani 1 1 d . .
H28A H 0.6362 0.4894 0.0125 0.048 Uiso 1 1 calc R U
C29 C 0.3891(5) 0.68608(18) 0.07984(17) 0.0270(8) Uani 1 1 d . .
C30 C 0.2437(6) 0.70722(19) 0.11036(18) 0.0349(10) Uani 1 1 d . .
H30A H 0.1769 0.6732 0.1316 0.042 Uiso 1 1 calc R U
C31 C 0.1931(7) 0.7768(2) 0.11061(19) 0.0435(11) Uani 1 1 d . .
H31A H 0.0927 0.7902 0.1320 0.052 Uiso 1 1 calc R U
C32 C 0.2879(6) 0.8265(2) 0.0800(2) 0.0464(12) Uani 1 1 d . .
H32A H 0.2541 0.8745 0.0805 0.056 Uiso 1 1 calc R U
C33 C 0.4321(7) 0.8066(2) 0.0485(2) 0.0493(13) Uani 1 1 d . .
H33A H 0.4976 0.8410 0.0271 0.059 Uiso 1 1 calc R U
C34 C 0.4827(6) 0.73691(19) 0.04775(19) 0.0391(10) Uani 1 1 d . .
H34A H 0.5815 0.7236 0.0253 0.047 Uiso 1 1 calc R U
C35 C 0.1701(6) 0.55550(17) 0.20307(16) 0.0253(8) Uani 1 1 d . .
C36 C 0.1467(5) 0.50624(18) 0.09021(17) 0.0277(9) Uani 1 1 d . .

loop_
_atom_site_aniso_label
_atom_site_aniso_U_11
_atom_site_aniso_U_22
_atom_site_aniso_U_33
_atom_site_aniso_U_23
_atom_site_aniso_U_13
_atom_site_aniso_U_12
Co1 0.0190(3) 0.0239(2) 0.0221(2) -0.0008(2) 0.0000(2) 0.0010(2)
P1 0.0218(5) 0.0267(4) 0.0245(5) -0.0032(4) -0.0006(4) 0.0012(4)
P2 0.0216(5) 0.0230(4) 0.0248(5) -0.0014(4) 0.0012(4) 0.0000(4)
P3 0.0220(5) 0.0268(5) 0.0243(5) 0.0004(4) 0.0028(4) 0.0011(4)
F1 0.0264(14) 0.0546(13) 0.0429(13) 0.0085(11) -0.0062(11) -0.0168(12)
F2 0.0359(15) 0.0419(13) 0.0456(14) 0.0110(10) -0.0149(12) 0.0019(11)
F3 0.0402(15) 0.0579(15) 0.0351(12) -0.0190(11) -0.0109(13) 0.0056(14)
O1 0.0309(18) 0.0447(16) 0.0373(16) -0.0006(12) 0.0065(14) 0.0059(14)
C1 0.023(2) 0.0299(17) 0.0307(19) -0.0020(15) -0.0058(18) 0.0031(18)
C2 0.031(2) 0.0298(18) 0.0247(19) 0.0018(15) -0.0015(18) 0.0031(18)
C3 0.023(2) 0.0296(18) 0.037(2) -0.0024(15) -0.007(2) -0.0022(18)
C4 0.024(2) 0.035(2) 0.034(2) 0.0028(16) 0.0025(19) 0.0006(19)
C5 0.021(2) 0.0359(19) 0.028(2) -0.0079(16) -0.0018(17) -0.0053(18)
C6 0.047(3) 0.055(2) 0.028(2) -0.0032(19) 0.003(2) 0.001(2)
C7 0.057(3) 0.087(4) 0.030(2) -0.005(2) 0.002(3) 0.000(3)
C8 0.040(3) 0.099(4) 0.038(3) -0.035(3) 0.003(2) -0.003(3)
C9 0.037(3) 0.061(3) 0.056(3) -0.029(2) 0.002(3) 0.002(2)
C10 0.038(3) 0.042(2) 0.043(3) -0.0140(19) 0.001(2) 0.003(2)
C11 0.025(2) 0.0237(17) 0.0262(19) -0.0020(14) 0.0003(17) 0.0010(17)
C12 0.029(2) 0.0263(18) 0.035(2) -0.0034(15) 0.0036(19) 0.0009(17)
C13 0.030(3) 0.034(2) 0.054(3) -0.0083(18) 0.008(2) 0.0007(18)
C14 0.050(3) 0.035(2) 0.042(3) -0.0100(18) 0.017(2) 0.001(2)
C15 0.046(3) 0.036(2) 0.036(2) -0.0077(17) 0.004(2) 0.000(2)
C16 0.029(2) 0.035(2) 0.035(2) -0.0048(16) 0.002(2) 0.0009(18)
C17 0.027(2) 0.0302(19) 0.025(2) 0.0021(15) -0.0025(17) 0.0004(16)
C18 0.038(3) 0.033(2) 0.038(2) -0.0002(16) 0.001(2) -0.0018(18)
C19 0.057(3) 0.031(2) 0.052(3) 0.0076(19) -0.002(3) -0.009(2)
C20 0.037(3) 0.049(3) 0.053(3) 0.021(2) -0.004(2) -0.018(2)
C21 0.031(3) 0.052(3) 0.046(3) 0.019(2) 0.009(2) 0.003(2)
C22 0.027(2) 0.038(2) 0.035(2) 0.0062(18) 0.005(2) 0.0009(18)
C23 0.028(2) 0.0301(19) 0.0243(19) -0.0016(14) 0.0058(18) -0.0049(17)
C24 0.033(3) 0.051(2) 0.032(2) 0.0000(18) 0.0008(19) -0.004(2)
C25 0.052(3) 0.068(3) 0.027(2) -0.001(2) -0.004(2) -0.017(3)
C26 0.074(4) 0.056(3) 0.030(2) -0.009(2) 0.010(3) -0.025(3)
C27 0.077(4) 0.036(2) 0.042(3) -0.0093(19) 0.025(3) -0.008(2)
C28 0.057(3) 0.029(2) 0.034(2) 0.0018(16) 0.011(2) 0.000(2)
C29 0.026(2) 0.0282(18) 0.026(2) -0.0012(15) -0.0032(18) -0.0014(16)
C30 0.042(3) 0.031(2) 0.032(2) 0.0034(16) 0.004(2) 0.0085(18)
C31 0.050(3) 0.040(2) 0.040(2) 0.0012(18) 0.005(2) 0.017(2)
C32 0.055(4) 0.031(2) 0.054(3) -0.002(2) -0.011(3) 0.007(2)
C33 0.046(3) 0.035(2) 0.066(3) 0.015(2) -0.007(3) -0.010(2)
C34 0.035(3) 0.034(2) 0.049(2) 0.0087(18) 0.001(2) -0.0002(19)
C35 0.027(2) 0.0266(16) 0.0218(18) -0.0009(13) -0.0099(19) 0.0037(18)
C36 0.026(2) 0.0321(19) 0.0246(19) 0.0015(14) 0.0014(17) 0.0017(17)

loop_
_atom_type_symbol
_atom_type_description
_atom_type_scat_dispersion_real
_atom_type_scat_dispersion_imag
_atom_type_scat_source
C C 0.0033 0.0016 'International Tables Vol C Tables 4.2.6.8 and 6.1.1.4'
H H 0.0000 0.0000 'International Tables Vol C Tables 4.2.6.8 and 6.1.1.4'
O O 0.0106 0.0060 'International Tables Vol C Tables 4.2.6.8 and 6.1.1.4'
F F 0.0171 0.0103 'International Tables Vol C Tables 4.2.6.8 and 6.1.1.4'
P P 0.1023 0.0942 'International Tables Vol C Tables 4.2.6.8 and 6.1.1.4'
Co Co 0.3494 0.9721 'International Tables Vol C Tables 4.2.6.8 and 6.1.1.4'

loop_
_geom_angle_atom_site_label_1
_geom_angle_atom_site_label_2
_geom_angle_atom_site_label_3
_geom_angle
C35 Co1 C36 89.16(17)
C35 Co1 P1 93.11(12)
C36 Co1 P1 176.52(12)
C35 Co1 P3 124.70(12)
C36 Co1 P3 91.38(11)
P1 Co1 P3 85.16(4)
C35 Co1 P2 117.78(12)
C36 Co1 P2 94.09(10)
P1 Co1 P2 87.18(4)
P3 Co1 P2 117.33(4)
C5 P1 C3 105.27(17)
C5 P1 C1 105.43(17)
C3 P1 C1 104.52(19)
C5 P1 Co1 118.80(13)
C3 P1 Co1 111.34(13)
C1 P1 Co1 110.38(12)
C11 P2 C17 103.09(16)
C11 P2 C2 102.67(18)
C17 P2 C2 100.04(17)
C11 P2 Co1 122.00(11)
C17 P2 Co1 118.46(13)
C2 P2 Co1 107.39(12)
C23 P3 C29 102.86(16)
C23 P3 C4 104.92(18)
C29 P3 C4 100.80(17)
C23 P3 Co1 120.99(12)
C29 P3 Co1 116.35(13)
C4 P3 Co1 108.60(12)
C2 C1 P1 108.3(3)
C1 C2 P2 109.5(2)
C4 C3 P1 107.6(3)
C3 C4 P3 106.5(3)
C10 C5 C6 118.6(4)
C10 C5 P1 119.0(3)
C6 C5 P1 122.2(3)
C5 C6 C7 120.0(4)
C8 C7 C6 120.9(4)
C7 C8 C9 120.0(4)
C8 C9 C10 119.7(4)
C5 C10 C9 120.7(4)
C12 C11 C16 117.9(4)
C12 C11 P2 121.6(3)
C16 C11 P2 120.4(3)
C13 C12 C11 121.6(4)
C12 C13 C14 119.8(4)
C15 C14 C13 119.6(4)
C14 C15 C16 120.1(4)
C15 C16 C11 121.1(4)
C22 C17 C18 118.7(4)
C22 C17 P2 118.2(3)
C18 C17 P2 122.9(3)
C19 C18 C17 119.9(4)
C20 C19 C18 120.5(4)
C21 C20 C19 119.7(4)
C20 C21 C22 120.5(4)
C21 C22 C17 120.7(4)
C24 C23 C28 118.5(3)
C24 C23 P3 121.9(3)
C28 C23 P3 119.4(3)
C25 C24 C23 120.7(4)
C26 C25 C24 120.2(4)
C27 C26 C25 120.2(4)
C26 C27 C28 120.7(4)
C23 C28 C27 119.8(4)
C30 C29 C34 118.1(4)
C30 C29 P3 120.2(3)
C34 C29 P3 121.7(3)
C29 C30 C31 121.4(4)
C32 C31 C30 120.0(5)
C31 C32 C33 119.6(4)
C32 C33 C34 120.6(4)
C33 C34 C29 120.2(4)
O1 C35 Co1 179.3(4)
F3 C36 F1 102.0(3)
F3 C36 F2 102.2(3)
F1 C36 F2 100.9(3)
F3 C36 Co1 117.8(3)
F1 C36 Co1 115.8(2)
F2 C36 Co1 115.6(2)

loop_
_geom_bond_atom_site_label_1
_geom_bond_atom_site_label_2
_geom_bond_distance
Co1 C35 1.744(4)
Co1 C36 1.938(4)
Co1 P1 2.1739(11)
Co1 P3 2.1951(10)
Co1 P2 2.2026(9)
P1 C5 1.816(4)
P1 C3 1.824(4)
P1 C1 1.829(4)
P2 C11 1.834(4)
P2 C17 1.836(4)
P2 C2 1.843(4)
P3 C23 1.820(4)
P3 C29 1.833(4)
P3 C4 1.839(4)
F1 C36 1.382(4)
F2 C36 1.383(4)
F3 C36 1.363(4)
O1 C35 1.138(4)
C1 C2 1.526(5)
C3 C4 1.526(5)
C5 C10 1.382(5)
C5 C6 1.383(5)
C6 C7 1.384(5)
C7 C8 1.361(7)
C8 C9 1.366(7)
C9 C10 1.392(5)
C11 C12 1.378(6)
C11 C16 1.389(5)
C12 C13 1.378(5)
C13 C14 1.380(6)
C14 C15 1.376(7)
C15 C16 1.380(5)
C17 C22 1.383(5)
C17 C18 1.391(5)
C18 C19 1.385(6)
C19 C20 1.376(6)
C20 C21 1.365(6)
C21 C22 1.380(5)
C23 C24 1.384(5)
C23 C28 1.391(5)
C24 C25 1.383(5)
C25 C26 1.364(7)
C26 C27 1.356(7)
C27 C28 1.393(5)
C29 C30 1.381(5)
C29 C34 1.396(5)
C30 C31 1.383(5)
C31 C32 1.371(6)
C32 C33 1.376(7)
C33 C34 1.384(5)

loop_
_geom_torsion_atom_site_label_1
_geom_torsion_atom_site_label_2
_geom_torsion_atom_site_label_3
_geom_torsion_atom_site_label_4
_geom_torsion
C5 P1 C1 C2 96.8(3)
C3 P1 C1 C2 -152.5(2)
Co1 P1 C1 C2 -32.6(3)
P1 C1 C2 P2 44.6(3)
C11 P2 C2 C1 90.9(3)
C17 P2 C2 C1 -163.1(3)
Co1 P2 C2 C1 -38.8(3)
C5 P1 C3 C4 -163.5(3)
C1 P1 C3 C4 85.6(3)
Co1 P1 C3 C4 -33.5(3)
P1 C3 C4 P3 47.3(3)
C23 P3 C4 C3 -174.9(2)
C29 P3 C4 C3 78.5(3)
Co1 P3 C4 C3 -44.2(3)
C3 P1 C5 C10 59.6(4)
C1 P1 C5 C10 169.8(3)
Co1 P1 C5 C10 -65.9(3)
C3 P1 C5 C6 -125.8(4)
C1 P1 C5 C6 -15.6(4)
Co1 P1 C5 C6 108.7(3)
C10 C5 C6 C7 -1.5(6)
P1 C5 C6 C7 -176.2(4)
C5 C6 C7 C8 0.3(8)
C6 C7 C8 C9 1.6(8)
C7 C8 C9 C10 -2.1(7)
C6 C5 C10 C9 1.0(6)
P1 C5 C10 C9 175.8(3)
C8 C9 C10 C5 0.8(7)
C17 P2 C11 C12 -127.9(3)
C2 P2 C11 C12 -24.2(3)
Co1 P2 C11 C12 95.9(3)
C17 P2 C11 C16 57.2(3)
C2 P2 C11 C16 160.9(3)
Co1 P2 C11 C16 -79.0(3)
C16 C11 C12 C13 1.0(5)
P2 C11 C12 C13 -174.1(3)
C11 C12 C13 C14 -1.1(6)
C12 C13 C14 C15 0.2(6)
C13 C14 C15 C16 0.8(6)
C14 C15 C16 C11 -1.0(6)
C12 C11 C16 C15 0.1(5)
P2 C11 C16 C15 175.2(3)
C11 P2 C17 C22 -165.2(3)
C2 P2 C17 C22 89.2(3)
Co1 P2 C17 C22 -27.0(3)
C11 P2 C17 C18 19.9(4)
C2 P2 C17 C18 -85.8(3)
Co1 P2 C17 C18 158.0(3)
C22 C17 C18 C19 -0.1(6)
P2 C17 C18 C19 174.9(3)
C17 C18 C19 C20 -0.6(7)
C18 C19 C20 C21 0.6(7)
C19 C20 C21 C22 -0.1(7)
C20 C21 C22 C17 -0.6(6)
C18 C17 C22 C21 0.6(6)
P2 C17 C22 C21 -174.5(3)
C29 P3 C23 C24 -27.6(4)
C4 P3 C23 C24 -132.7(3)
Co1 P3 C23 C24 104.3(3)
C29 P3 C23 C28 158.3(3)
C4 P3 C23 C28 53.2(4)
Co1 P3 C23 C28 -69.8(4)
C28 C23 C24 C25 0.0(6)
P3 C23 C24 C25 -174.2(3)
C23 C24 C25 C26 0.0(7)
C24 C25 C26 C27 -0.2(7)
C25 C26 C27 C28 0.6(7)
C24 C23 C28 C27 0.4(6)
P3 C23 C28 C27 174.7(3)
C26 C27 C28 C23 -0.7(7)
C23 P3 C29 C30 123.2(3)
C4 P3 C29 C30 -128.6(3)
Co1 P3 C29 C30 -11.4(4)
C23 P3 C29 C34 -57.5(4)
C4 P3 C29 C34 50.7(4)
Co1 P3 C29 C34 167.9(3)
C34 C29 C30 C31 -1.4(6)
P3 C29 C30 C31 177.9(3)
C29 C30 C31 C32 0.2(7)
C30 C31 C32 C33 0.7(7)
C31 C32 C33 C34 -0.3(7)
C32 C33 C34 C29 -1.0(7)
C30 C29 C34 C33 1.9(6)
P3 C29 C34 C33 -177.5(3)
